data_4347928
loop_
_publ_author_name
'Wei, Xiao-Qin'
'Qian, Kun'
'Wei, Hai-Yan'
'Wang, Xin-Yi'

_publ_section_title
;
 A One-Dimensional Magnet Based on [Mo(III)(CN)7](4.).
;
_journal_issue 11
_journal_name_full 'Inorganic chemistry'
_journal_page_first 5107
_journal_page_last 5109
_journal_paper_doi 10.1021/acs.inorgchem.6b00787
_journal_volume 55
_journal_year 2016
_chemical_formula_moiety 'C27 H54 Mn2 Mo N17 O2, 2(H2 O)'
_chemical_formula_sum 'C27 H58 Mn2 Mo N17 O4'
_chemical_formula_weight 890.72
_chemical_melting_point ?
_chemical_name_common MnN5C10-Mo(CN)7
_space_group_IT_number 62
_space_group_name_Hall '-P 2ac 2n'
_space_group_name_H-M_alt 'P n m a'
_symmetry_cell_setting orthorhombic
_symmetry_space_group_name_H-M 'P n m a'
_atom_sites_solution_hydrogens geom
_atom_sites_solution_primary direct
_atom_sites_solution_secondary difmap
_audit_creation_method SHELXL-97
_cell_angle_alpha 90.00
_cell_angle_beta 90.00
_cell_angle_gamma 90.00
_cell_formula_units_Z 4
_cell_length_a 13.788(3)
_cell_length_b 20.988(5)
_cell_length_c 13.611(3)
_cell_measurement_reflns_used 5392
_cell_measurement_temperature 100(2)
_cell_measurement_theta_max 23.6682
_cell_measurement_theta_min 2.3157
_cell_volume 3938.8(15)
_computing_cell_refinement 'Bruker SAINT'
_computing_data_collection 'Bruker ApexII'
_computing_data_reduction 'Bruker SAINT'
_computing_molecular_graphics Diamond
_computing_publication_material 'SHELXL-97 (Sheldrick, 2008)'
_computing_structure_refinement 'SHELXL-97 (Sheldrick, 2008)'
_computing_structure_solution 'SHELXS-97 (Sheldrick, 2008)'
_diffrn_ambient_temperature 100(2)
_diffrn_measured_fraction_theta_full 0.999
_diffrn_measured_fraction_theta_max 0.983
_diffrn_measurement_device_type 'Bruker ApexDUO'
_diffrn_measurement_method 'phi and omega scans'
_diffrn_radiation_monochromator graphite
_diffrn_radiation_source 'fine-focus sealed tube'
_diffrn_radiation_type MoK\a
_diffrn_radiation_wavelength 0.71073
_diffrn_reflns_av_R_equivalents 0.0820
_diffrn_reflns_av_sigmaI/netI 0.0511
_diffrn_reflns_limit_h_max 17
_diffrn_reflns_limit_h_min -17
_diffrn_reflns_limit_k_max 27
_diffrn_reflns_limit_k_min -21
_diffrn_reflns_limit_l_max 17
_diffrn_reflns_limit_l_min -17
_diffrn_reflns_number 32659
_diffrn_reflns_theta_full 27.50
_diffrn_reflns_theta_max 27.70
_diffrn_reflns_theta_min 1.78
_diffrn_standards_decay_% 0
_diffrn_standards_interval_count 0
_diffrn_standards_interval_time 0
_diffrn_standards_number 0
_exptl_absorpt_coefficient_mu 1.000
_exptl_absorpt_correction_T_max 0.8405
_exptl_absorpt_correction_T_min 0.7147
_exptl_absorpt_correction_type multi-scan
_exptl_absorpt_process_details 'SADABS: Bruker, 2000'
_exptl_crystal_colour 'dark red'
_exptl_crystal_density_diffrn 1.502
_exptl_crystal_density_meas ?
_exptl_crystal_density_method 'not measured'
_exptl_crystal_description column
_exptl_crystal_F_000 1852
_exptl_crystal_size_max 0.36
_exptl_crystal_size_mid 0.20
_exptl_crystal_size_min 0.18
_refine_diff_density_max 0.977
_refine_diff_density_min -0.956
_refine_diff_density_rms 0.114
_refine_ls_extinction_method none
_refine_ls_goodness_of_fit_ref 1.066
_refine_ls_hydrogen_treatment mixed
_refine_ls_matrix_type full
_refine_ls_number_parameters 383
_refine_ls_number_reflns 4659
_refine_ls_number_restraints 1000
_refine_ls_restrained_S_all 1.316
_refine_ls_R_factor_all 0.0664
_refine_ls_R_factor_gt 0.0562
_refine_ls_shift/su_max 0.002
_refine_ls_shift/su_mean 0.000
_refine_ls_structure_factor_coef Fsqd
_refine_ls_weighting_details 'calc w=1/[\s^2^(Fo^2^)+(0.1081P)^2^+5.1307P] where P=(Fo^2^+2Fc^2^)/3'
_refine_ls_weighting_scheme calc
_refine_ls_wR_factor_gt 0.1640
_refine_ls_wR_factor_ref 0.1753
_reflns_number_gt 3892
_reflns_number_total 4659
_reflns_threshold_expression >2sigma(I)
_cod_data_source_file ic6b00787_si_002.cif
_cod_data_source_block MnN5C10_MoCN7
_cod_depositor_comments
;
The following automatic conversions were performed:

data item '_chemical_melting_point' value 'not measured' was changed
to '?' -- the value is undefined or not given.

data item '_symmetry_cell_setting' value 'Orthorhombic' was changed
to 'orthorhombic' in accordance with the
/home/saulius/struct/COD-crude-data/automatic-downloads/DataCite-retrospective/ACS/depositions/lib/dictionaries/cif_core.dic
dictionary named 'cif_core.dic' version 2.4.2 last updated on
2011-04-26.

data item '_exptl_crystal_density_meas' value 'not measured' was
changed to '?' -- the value is perceived as not measured.

Automatic conversion script
Id: cif_fix_values 6909 2019-04-08 15:41:33Z antanas 
;
_cod_original_cell_volume 3938.9(15)
_cod_original_sg_symbol_H-M 'Pnma '
_cod_database_code 4347928

loop_
_symmetry_equiv_pos_as_xyz
'x, y, z'
'-x+1/2, -y, z+1/2'
'x+1/2, -y+1/2, -z+1/2'
'-x, y+1/2, -z'
'-x, -y, -z'
'x-1/2, y, -z-1/2'
'-x-1/2, y-1/2, z-1/2'
'x, -y-1/2, z'

loop_
_atom_site_label
_atom_site_type_symbol
_atom_site_fract_x
_atom_site_fract_y
_atom_site_fract_z
_atom_site_U_iso_or_equiv
_atom_site_adp_type
_atom_site_occupancy
_atom_site_symmetry_multiplicity
_atom_site_calc_flag
_atom_site_refinement_flags
Mo1 Mo 0.05804(4) 0.7500 0.05128(3) 0.0236(2) Uani 1 2 d SU
Mn1 Mn 0.0000 0.5000 0.0000 0.0429(3) Uani 1 2 d SDU
Mn2 Mn 0.02564(9) 0.7500 0.42810(8) 0.0404(3) Uani 1 2 d SDU
C1 C 0.0031(4) 0.6545(2) 0.0494(4) 0.0388(11) Uani 1 1 d U
C2 C 0.0007(4) 0.7500 0.1984(5) 0.0286(12) Uani 1 2 d SU
C3 C -0.0640(6) 0.7500 -0.0468(6) 0.063(3) Uani 1 2 d SU
C4 C 0.1289(6) 0.7500 -0.0900(5) 0.0433(16) Uani 1 2 d SU
C5 C 0.1752(4) 0.6879(2) 0.0998(4) 0.0370(10) Uani 1 1 d U
N1 N -0.0239(4) 0.6029(3) 0.0517(4) 0.0585(14) Uani 1 1 d U
N2 N -0.0233(5) 0.7500 0.2788(5) 0.0445(15) Uani 1 2 d SU
N3 N -0.1266(7) 0.7500 -0.1009(7) 0.112(5) Uani 1 2 d SU
N4 N 0.1627(7) 0.7500 -0.1667(6) 0.080(3) Uani 1 2 d SU
N5 N 0.2357(4) 0.6554(3) 0.1268(5) 0.0657(16) Uani 1 1 d U
C6 C 0.0353(10) 0.5739(8) -0.2077(11) 0.078(5) Uani 0.50 1 d PDU
H6A H 0.0706 0.5753 -0.2710 0.094 Uiso 0.50 1 calc PR
H6B H 0.0320 0.6178 -0.1813 0.094 Uiso 0.50 1 calc PR
C7 C 0.0882(11) 0.5717(8) -0.1801(11) 0.088(4) Uani 0.50 1 d PDU
H7A H 0.0707 0.6149 -0.1568 0.105 Uiso 0.50 1 calc PR
H7B H 0.0994 0.5739 -0.2518 0.105 Uiso 0.50 1 calc PR
C8 C 0.1797(11) 0.5497(11) -0.1291(10) 0.084(5) Uani 0.50 1 d PDU
H8A H 0.2026 0.5094 -0.1589 0.101 Uiso 0.50 1 calc PR
H8B H 0.2313 0.5821 -0.1371 0.101 Uiso 0.50 1 calc PR
C9 C 0.1775(10) 0.5634(7) -0.1063(9) 0.056(3) Uani 0.50 1 d PDU
H9A H 0.1645 0.6062 -0.0787 0.068 Uiso 0.50 1 calc PR
H9B H 0.2235 0.5677 -0.1617 0.068 Uiso 0.50 1 calc PR
C10 C 0.2188(9) 0.5187(9) -0.0270(10) 0.071(3) Uani 0.50 1 d PDU
H10A H 0.2273 0.4752 -0.0537 0.086 Uiso 0.50 1 calc PR
H10B H 0.2827 0.5345 -0.0041 0.086 Uiso 0.50 1 calc PR
C11 C 0.2371(10) 0.5064(9) 0.0271(11) 0.079(4) Uani 0.50 1 d PDU
H11A H 0.2969 0.5325 0.0270 0.095 Uiso 0.50 1 calc PR
H11B H 0.2514 0.4655 -0.0062 0.095 Uiso 0.50 1 calc PR
C12 C 0.2046(9) 0.4940(8) 0.1326(11) 0.085(5) Uani 0.50 1 d PDU
H12A H 0.2527 0.4670 0.1671 0.102 Uiso 0.50 1 calc PR
H12B H 0.1980 0.5347 0.1688 0.102 Uiso 0.50 1 calc PR
C13 C 0.1660(13) 0.4669(10) 0.1263(15) 0.114(7) Uani 0.50 1 d PDU
H13A H 0.2293 0.4738 0.1591 0.136 Uiso 0.50 1 calc PR
H13B H 0.1687 0.4255 0.0916 0.136 Uiso 0.50 1 calc PR
C14 C 0.0866(11) 0.4652(13) 0.2023(12) 0.110(7) Uani 0.50 1 d PDU
H14A H 0.0901 0.4243 0.2384 0.132 Uiso 0.50 1 calc PR
H14B H 0.0973 0.5000 0.2502 0.132 Uiso 0.50 1 calc PR
C15 C 0.0665(11) 0.4512(13) 0.2244(11) 0.101(7) Uani 0.50 1 d PDU
H15A H 0.0643 0.4918 0.2614 0.122 Uiso 0.50 1 calc PR
H15B H 0.1050 0.4200 0.2627 0.122 Uiso 0.50 1 calc PR
N6 N 0.0095(9) 0.5280(9) -0.1597(8) 0.109(5) Uani 0.50 1 d PDU
H6 H 0.0315 0.4906 -0.1888 0.131 Uiso 0.50 1 calc PR
N7 N 0.0870(6) 0.5331(5) -0.1390(6) 0.059(2) Uani 0.50 1 d PDU
H7 H 0.1044 0.4965 -0.1732 0.070 Uiso 0.50 1 calc PR
N8 N 0.1597(7) 0.5400(6) -0.0250(7) 0.069(3) Uani 0.50 1 d PDU
H8 H 0.1590 0.5807 0.0020 0.083 Uiso 0.50 1 calc PR
N9 N 0.1489(7) 0.5180(5) 0.0551(6) 0.055(2) Uani 0.50 1 d PDU
H9 H 0.1506 0.5571 0.0872 0.066 Uiso 0.50 1 calc PR
N10 N 0.1106(7) 0.4612(7) 0.1271(9) 0.072(3) Uani 0.50 1 d PDU
H10 H 0.1265 0.4203 0.1063 0.086 Uiso 0.50 1 calc PR
C16 C -0.0523(13) 0.7110(8) 0.6341(10) 0.089(4) Uani 0.50 1 d PDU
H16A H -0.0904 0.7265 0.6910 0.107 Uiso 0.50 1 calc PR
H16B H -0.0026 0.6815 0.6603 0.107 Uiso 0.50 1 calc PR
C17 C -0.1238(12) 0.6701(11) 0.5670(11) 0.101(4) Uani 0.50 1 d PDU
H17A H -0.1375 0.6278 0.5961 0.121 Uiso 0.50 1 calc PR
H17B H -0.1857 0.6927 0.5548 0.121 Uiso 0.50 1 calc PR
C18 C -0.0769(13) 0.6835(8) 0.5943(14) 0.098(4) Uani 0.50 1 d PDU
H18A H -0.1361 0.6989 0.5608 0.118 Uiso 0.50 1 calc PR
H18B H -0.0938 0.6727 0.6630 0.118 Uiso 0.50 1 calc PR
C19 C -0.0377(15) 0.6255(6) 0.5422(10) 0.092(3) Uani 0.50 1 d PDU
H19A H 0.0196 0.6087 0.5776 0.110 Uiso 0.50 1 calc PR
H19B H -0.0877 0.5917 0.5400 0.110 Uiso 0.50 1 calc PR
C20 C -0.0005(11) 0.6080(8) 0.4917(14) 0.099(3) Uani 0.50 1 d PDU
H20A H 0.0223 0.6070 0.5606 0.119 Uiso 0.50 1 calc PR
H20B H -0.0371 0.5683 0.4785 0.119 Uiso 0.50 1 calc PR
C21 C 0.0598(11) 0.6127(8) 0.3795(14) 0.106(3) Uani 0.50 1 d PDU
H21A H 0.0411 0.6178 0.3097 0.128 Uiso 0.50 1 calc PR
H21B H 0.0598 0.5666 0.3949 0.128 Uiso 0.50 1 calc PR
C22 C 0.0842(11) 0.6129(8) 0.4234(14) 0.099(3) Uani 0.50 1 d PDU
H22A H 0.1284 0.5762 0.4329 0.119 Uiso 0.50 1 calc PR
H22B H 0.0618 0.6130 0.3543 0.119 Uiso 0.50 1 calc PR
C23 C 0.1595(11) 0.6392(7) 0.3948(14) 0.105(3) Uani 0.50 1 d PDU
H23A H 0.1787 0.6339 0.4644 0.126 Uiso 0.50 1 calc PR
H23B H 0.2065 0.6156 0.3535 0.126 Uiso 0.50 1 calc PR
C24 C 0.2208(9) 0.6803(4) 0.3855(11) 0.086(3) Uani 0.50 1 d PDU
H24A H 0.2078 0.6662 0.3174 0.104 Uiso 0.50 1 calc PR
H24B H 0.2752 0.6548 0.4122 0.104 Uiso 0.50 1 calc PR
C25 C 0.2434(10) 0.7500 0.383(2) 0.121(7) Uani 0.50 2 d SPDU
H25A H 0.2909 0.7423 0.3303 0.145 Uiso 0.25 1 calc PR
H25B H 0.2753 0.7387 0.4462 0.145 Uiso 0.25 1 calc PR
C26 C 0.2451(10) 0.7500 0.388(2) 0.102(5) Uani 0.50 2 d SPDU
H26A H 0.2730 0.7604 0.4526 0.122 Uiso 0.25 1 calc PR
H26B H 0.2956 0.7585 0.3376 0.122 Uiso 0.25 1 calc PR
N11 N -0.0006(8) 0.7336(5) 0.5925(7) 0.081(3) Uani 0.50 1 d PDU
H11 H 0.0551 0.7226 0.6270 0.097 Uiso 0.50 1 calc PR
N12 N -0.0646(8) 0.6647(6) 0.4759(8) 0.084(3) Uani 0.50 1 d PDU
H12 H -0.1067 0.6549 0.4247 0.100 Uiso 0.50 1 calc PR
N13 N -0.0102(10) 0.6447(6) 0.4409(9) 0.097(3) Uani 0.50 1 d PDU
H13 H -0.0678 0.6408 0.4059 0.116 Uiso 0.50 1 calc PR
N14 N 0.1342(7) 0.6724(6) 0.4464(10) 0.092(3) Uani 0.50 1 d PDU
H14 H 0.1532 0.6713 0.5119 0.110 Uiso 0.50 1 calc PR
N15 N 0.1612(7) 0.7067(5) 0.3689(12) 0.110(4) Uani 0.50 1 d PDU
H15 H 0.1518 0.7068 0.3012 0.132 Uiso 0.50 1 calc PR
O1 O 0.3798(5) 0.5896(3) 0.2392(4) 0.0899(18) Uani 1 1 d D
H1A H 0.3271 0.6111 0.2062 0.23(5) Uiso 1 1 d RD
H1B H 0.3767 0.6081 0.3042 0.23(5) Uiso 1 1 d RD
O2 O 0.2137(5) 0.6691(3) 0.6669(4) 0.102(2) Uani 1 1 d D
H2A H 0.2612 0.6895 0.6424 0.122 Uiso 1 1 d RD
H2B H 0.1935 0.6895 0.7168 0.122 Uiso 1 1 d RD

loop_
_atom_site_aniso_label
_atom_site_aniso_U_11
_atom_site_aniso_U_22
_atom_site_aniso_U_33
_atom_site_aniso_U_23
_atom_site_aniso_U_13
_atom_site_aniso_U_12
Mo1 0.0259(3) 0.0237(3) 0.0211(3) 0.000 -0.00140(17) 0.000
Mn1 0.0620(8) 0.0292(6) 0.0376(6) -0.0067(4) 0.0137(5) -0.0177(5)
Mn2 0.0391(6) 0.0562(7) 0.0259(5) 0.000 -0.0015(4) 0.000
C1 0.039(3) 0.031(2) 0.046(3) -0.015(2) 0.0095(19) -0.004(2)
C2 0.031(3) 0.028(3) 0.027(3) 0.000 -0.004(2) 0.000
C3 0.044(4) 0.108(9) 0.037(4) 0.000 -0.011(3) 0.000
C4 0.043(4) 0.058(5) 0.029(3) 0.000 0.004(3) 0.000
C5 0.043(3) 0.026(2) 0.042(3) -0.0035(19) -0.008(2) 0.0030(19)
N1 0.053(3) 0.037(2) 0.085(4) -0.021(2) 0.016(2) -0.015(2)
N2 0.040(3) 0.063(4) 0.031(3) 0.000 -0.001(2) 0.000
N3 0.051(5) 0.228(15) 0.058(5) 0.000 -0.025(4) 0.000
N4 0.074(5) 0.126(8) 0.042(4) 0.000 0.021(4) 0.000
N5 0.064(3) 0.050(3) 0.084(4) -0.012(3) -0.035(3) 0.024(3)
C6 0.109(11) 0.085(10) 0.041(7) 0.016(7) -0.003(7) -0.047(9)
C7 0.125(11) 0.082(11) 0.056(9) 0.006(8) 0.031(7) -0.037(10)
C8 0.101(8) 0.085(12) 0.066(8) -0.035(9) 0.036(7) -0.035(9)
C9 0.066(6) 0.058(8) 0.046(7) -0.029(6) 0.032(5) -0.025(5)
C10 0.045(6) 0.059(9) 0.110(10) -0.018(8) 0.010(6) 0.011(6)
C11 0.059(7) 0.059(9) 0.119(11) -0.014(9) 0.015(7) 0.008(7)
C12 0.072(8) 0.061(10) 0.122(10) 0.035(9) -0.027(7) -0.011(7)
C13 0.142(16) 0.085(13) 0.113(12) 0.045(10) -0.058(10) 0.014(15)
C14 0.160(16) 0.104(16) 0.065(10) 0.056(10) -0.063(9) -0.034(13)
C15 0.120(14) 0.094(15) 0.090(11) 0.055(12) -0.016(9) -0.029(11)
N6 0.134(9) 0.150(13) 0.043(5) 0.021(6) -0.008(6) -0.082(10)
N7 0.079(6) 0.048(6) 0.049(5) -0.011(4) 0.021(4) -0.019(5)
N8 0.059(6) 0.062(7) 0.087(6) 0.013(6) 0.018(5) -0.003(5)
N9 0.059(6) 0.038(5) 0.068(5) 0.005(4) -0.015(4) -0.001(4)
N10 0.065(7) 0.073(7) 0.077(7) 0.012(6) -0.017(6) -0.008(6)
C16 0.101(8) 0.113(8) 0.052(6) 0.015(6) 0.006(6) -0.020(7)
C17 0.109(7) 0.115(8) 0.079(7) 0.012(6) -0.005(6) -0.027(6)
C18 0.109(8) 0.110(7) 0.075(7) 0.016(6) 0.004(6) -0.034(6)
C19 0.103(7) 0.100(6) 0.072(6) 0.022(6) 0.002(6) -0.024(6)
C20 0.131(7) 0.088(6) 0.078(7) 0.015(6) -0.016(6) -0.011(6)
C21 0.135(7) 0.114(7) 0.071(7) 0.002(7) -0.017(6) 0.017(6)
C22 0.111(7) 0.103(6) 0.084(7) -0.006(6) -0.030(6) 0.013(6)
C23 0.121(7) 0.119(7) 0.076(7) -0.014(7) 0.007(7) 0.036(6)
C24 0.063(6) 0.136(8) 0.060(6) 0.001(7) -0.003(5) 0.042(6)
C25 0.058(10) 0.219(15) 0.084(16) 0.000 0.048(12) 0.000
C26 0.076(10) 0.157(9) 0.074(11) 0.000 -0.019(9) 0.000
N11 0.078(5) 0.110(7) 0.054(4) 0.019(5) -0.010(4) -0.019(5)
N12 0.083(5) 0.103(6) 0.064(5) 0.027(5) -0.013(4) -0.025(5)
N13 0.120(6) 0.098(6) 0.073(6) 0.015(5) -0.013(5) -0.007(6)
N14 0.080(6) 0.118(9) 0.077(8) 0.005(6) -0.002(5) 0.036(5)
N15 0.080(6) 0.149(9) 0.102(9) 0.016(8) 0.004(6) 0.048(6)
O1 0.099(4) 0.081(4) 0.089(4) 0.008(3) -0.038(3) 0.021(3)
O2 0.173(7) 0.065(3) 0.067(3) -0.008(3) 0.011(4) -0.048(4)

loop_
_atom_type_symbol
_atom_type_description
_atom_type_scat_dispersion_real
_atom_type_scat_dispersion_imag
_atom_type_scat_source
C C 0.0033 0.0016 'International Tables Vol C Tables 4.2.6.8 and 6.1.1.4'
H H 0.0000 0.0000 'International Tables Vol C Tables 4.2.6.8 and 6.1.1.4'
N N 0.0061 0.0033 'International Tables Vol C Tables 4.2.6.8 and 6.1.1.4'
O O 0.0106 0.0060 'International Tables Vol C Tables 4.2.6.8 and 6.1.1.4'
Mn Mn 0.3368 0.7283 'International Tables Vol C Tables 4.2.6.8 and 6.1.1.4'
Mo Mo -1.6832 0.6857 'International Tables Vol C Tables 4.2.6.8 and 6.1.1.4'

loop_
_geom_angle_atom_site_label_1
_geom_angle_atom_site_label_2
_geom_angle_atom_site_label_3
_geom_angle
_geom_angle_site_symmetry_1
_geom_angle_site_symmetry_3
C1 Mo1 C1 138.6(3) . 8_575
C1 Mo1 C3 73.49(17) . .
C1 Mo1 C3 73.49(16) 8_575 .
C1 Mo1 C2 83.20(14) . .
C1 Mo1 C2 83.20(14) 8_575 .
C3 Mo1 C2 106.9(3) . .
C1 Mo1 C4 98.58(15) . .
C1 Mo1 C4 98.58(15) 8_575 .
C3 Mo1 C4 78.5(3) . .
C2 Mo1 C4 174.6(3) . .
C1 Mo1 C5 145.6(2) . 8_575
C1 Mo1 C5 72.9(2) 8_575 8_575
C3 Mo1 C5 140.33(15) . 8_575
C2 Mo1 C5 89.43(19) . 8_575
C4 Mo1 C5 86.2(2) . 8_575
C1 Mo1 C5 72.9(2) . .
C1 Mo1 C5 145.6(2) 8_575 .
C3 Mo1 C5 140.33(15) . .
C2 Mo1 C5 89.43(19) . .
C4 Mo1 C5 86.2(2) . .
C5 Mo1 C5 73.5(3) 8_575 .
N9 Mn1 N9 180.0 . 5_565
N9 Mn1 N6 103.1(3) . .
N9 Mn1 N6 76.9(3) 5_565 .
N9 Mn1 N6 76.9(3) . 5_565
N9 Mn1 N6 103.1(3) 5_565 5_565
N6 Mn1 N6 180.0(9) . 5_565
N9 Mn1 N1 82.5(3) . .
N9 Mn1 N1 97.5(3) 5_565 .
N6 Mn1 N1 93.4(5) . .
N6 Mn1 N1 86.6(5) 5_565 .
N9 Mn1 N1 97.5(3) . 5_565
N9 Mn1 N1 82.5(3) 5_565 5_565
N6 Mn1 N1 86.6(5) . 5_565
N6 Mn1 N1 93.4(5) 5_565 5_565
N1 Mn1 N1 180.0(3) . 5_565
N9 Mn1 N7 75.4(3) . .
N9 Mn1 N7 104.6(3) 5_565 .
N6 Mn1 N7 27.8(3) . .
N6 Mn1 N7 152.2(3) 5_565 .
N1 Mn1 N7 92.4(3) . .
N1 Mn1 N7 87.6(3) 5_565 .
N9 Mn1 N7 104.6(3) . 5_565
N9 Mn1 N7 75.4(3) 5_565 5_565
N6 Mn1 N7 152.2(3) . 5_565
N6 Mn1 N7 27.8(3) 5_565 5_565
N1 Mn1 N7 87.6(3) . 5_565
N1 Mn1 N7 92.4(3) 5_565 5_565
N7 Mn1 N7 180.0(5) . 5_565
N9 Mn1 N8 29.8(3) . .
N9 Mn1 N8 150.2(3) 5_565 .
N6 Mn1 N8 73.5(3) . .
N6 Mn1 N8 106.5(3) 5_565 .
N1 Mn1 N8 81.1(3) . .
N1 Mn1 N8 98.9(3) 5_565 .
N7 Mn1 N8 46.1(3) . .
N7 Mn1 N8 133.9(3) 5_565 .
N9 Mn1 N8 150.2(3) . 5_565
N9 Mn1 N8 29.8(3) 5_565 5_565
N6 Mn1 N8 106.5(3) . 5_565
N6 Mn1 N8 73.5(3) 5_565 5_565
N1 Mn1 N8 98.9(3) . 5_565
N1 Mn1 N8 81.1(3) 5_565 5_565
N7 Mn1 N8 133.9(3) . 5_565
N7 Mn1 N8 46.1(3) 5_565 5_565
N8 Mn1 N8 180.0 . 5_565
N9 Mn1 N10 40.6(3) . .
N9 Mn1 N10 139.4(3) 5_565 .
N6 Mn1 N10 137.1(5) . .
N6 Mn1 N10 42.9(5) 5_565 .
N1 Mn1 N10 100.7(4) . .
N1 Mn1 N10 79.3(4) 5_565 .
N7 Mn1 N10 110.5(3) . .
N7 Mn1 N10 69.5(3) 5_565 .
N8 Mn1 N10 69.0(3) . .
N8 Mn1 N10 111.0(3) 5_565 .
N9 Mn1 N10 139.4(3) . 5_565
N9 Mn1 N10 40.6(3) 5_565 5_565
N6 Mn1 N10 42.9(5) . 5_565
N6 Mn1 N10 137.1(5) 5_565 5_565
N1 Mn1 N10 79.3(4) . 5_565
N1 Mn1 N10 100.7(4) 5_565 5_565
N7 Mn1 N10 69.5(3) . 5_565
N7 Mn1 N10 110.5(3) 5_565 5_565
N8 Mn1 N10 111.0(3) . 5_565
N8 Mn1 N10 69.0(3) 5_565 5_565
N10 Mn1 N10 180.000(1) . 5_565
N2 Mn2 N14 108.5(4) . 8_575
N2 Mn2 N14 108.5(4) . .
N14 Mn2 N14 94.0(6) 8_575 .
N2 Mn2 N15 85.5(4) . 8_575
N14 Mn2 N15 34.7(4) 8_575 8_575
N14 Mn2 N15 77.0(3) . 8_575
N2 Mn2 N15 85.5(4) . .
N14 Mn2 N15 77.0(3) 8_575 .
N14 Mn2 N15 34.7(4) . .
N15 Mn2 N15 48.1(5) 8_575 .
N2 Mn2 N13 90.2(3) . .
N14 Mn2 N13 148.2(5) 8_575 .
N14 Mn2 N13 55.0(4) . .
N15 Mn2 N13 127.4(5) 8_575 .
N15 Mn2 N13 79.3(4) . .
N2 Mn2 N13 90.2(3) . 8_575
N14 Mn2 N13 55.0(5) 8_575 8_575
N14 Mn2 N13 148.2(5) . 8_575
N15 Mn2 N13 79.3(4) 8_575 8_575
N15 Mn2 N13 127.4(5) . 8_575
N13 Mn2 N13 153.3(7) . 8_575
N2 Mn2 N12 95.7(3) . .
N14 Mn2 N12 155.7(5) 8_575 .
N14 Mn2 N12 76.1(4) . .
N15 Mn2 N12 152.0(4) 8_575 .
N15 Mn2 N12 103.9(4) . .
N13 Mn2 N12 25.0(4) . .
N13 Mn2 N12 128.7(5) 8_575 .
N2 Mn2 N12 95.7(3) . 8_575
N14 Mn2 N12 76.1(4) 8_575 8_575
N14 Mn2 N12 155.7(5) . 8_575
N15 Mn2 N12 103.9(4) 8_575 8_575
N15 Mn2 N12 152.0(4) . 8_575
N13 Mn2 N12 128.7(5) . 8_575
N13 Mn2 N12 25.0(4) 8_575 8_575
N12 Mn2 N12 103.8(6) . 8_575
N2 Mn2 N11 151.2(3) . 8_575
N14 Mn2 N11 83.5(4) 8_575 8_575
N14 Mn2 N11 96.1(4) . 8_575
N15 Mn2 N11 115.1(5) 8_575 8_575
N15 Mn2 N11 123.1(5) . 8_575
N13 Mn2 N11 92.1(4) . 8_575
N13 Mn2 N11 75.2(3) 8_575 8_575
N12 Mn2 N11 75.7(4) . 8_575
N12 Mn2 N11 61.1(4) 8_575 8_575
N2 Mn2 N11 151.2(3) . .
N14 Mn2 N11 96.1(4) 8_575 .
N14 Mn2 N11 83.5(4) . .
N15 Mn2 N11 123.1(5) 8_575 .
N15 Mn2 N11 115.1(5) . .
N13 Mn2 N11 75.2(3) . .
N13 Mn2 N11 92.1(4) 8_575 .
N12 Mn2 N11 61.1(4) . .
N12 Mn2 N11 75.7(4) 8_575 .
N11 Mn2 N11 17.2(5) 8_575 .
N1 C1 Mo1 177.1(6) . .
N2 C2 Mo1 175.3(6) . .
N3 C3 Mo1 178.0(9) . .
N4 C4 Mo1 177.1(8) . .
N5 C5 Mo1 178.8(5) . .
C1 N1 Mn1 146.5(5) . .
C2 N2 Mn2 144.8(6) . .
N7 C6 C15 110.3(10) . 5_565
N7 C6 H6A 109.6 . .
C15 C6 H6A 109.6 5_565 .
N7 C6 H6B 109.6 . .
C15 C6 H6B 109.6 5_565 .
H6A C6 H6B 108.1 . .
N6 C7 C8 110.1(11) . .
N6 C7 H7A 109.6 . .
C8 C7 H7A 109.6 . .
N6 C7 H7B 109.6 . .
C8 C7 H7B 109.6 . .
H7A C7 H7B 108.2 . .
N8 C8 C7 109.3(10) . .
N8 C8 H8A 109.8 . .
C7 C8 H8A 109.8 . .
N8 C8 H8B 109.8 . .
C7 C8 H8B 109.8 . .
H8A C8 H8B 108.3 . .
N7 C9 C10 105.3(10) . .
N7 C9 H9A 110.7 . .
C10 C9 H9A 110.7 . .
N7 C9 H9B 110.7 . .
C10 C9 H9B 110.7 . .
H9A C9 H9B 108.8 . .
N9 C10 C9 107.2(9) . .
N9 C10 H10A 110.3 . .
C9 C10 H10A 110.3 . .
N9 C10 H10B 110.3 . .
C9 C10 H10B 110.3 . .
H10A C10 H10B 108.5 . .
N8 C11 C12 108.9(9) . .
N8 C11 H11A 109.9 . .
C12 C11 H11A 109.9 . .
N8 C11 H11B 109.9 . .
C12 C11 H11B 109.9 . .
H11A C11 H11B 108.3 . .
N10 C12 C11 106.9(9) . .
N10 C12 H12A 110.3 . .
C11 C12 H12A 110.3 . .
N10 C12 H12B 110.3 . .
C11 C12 H12B 110.3 . .
H12A C12 H12B 108.6 . .
N9 C13 C14 110.8(11) . .
N9 C13 H13A 109.5 . .
C14 C13 H13A 109.5 . .
N9 C13 H13B 109.5 . .
C14 C13 H13B 109.5 . .
H13A C13 H13B 108.1 . .
N6 C14 C13 112.7(11) 5_565 .
N6 C14 H14A 109.0 5_565 .
C13 C14 H14A 109.0 . .
N6 C14 H14B 109.0 5_565 .
C13 C14 H14B 109.0 . .
H14A C14 H14B 107.8 . .
N10 C15 C6 107.2(11) . 5_565
N10 C15 H15A 110.3 . .
C6 C15 H15A 110.3 5_565 .
N10 C15 H15B 110.3 . .
C6 C15 H15B 110.3 5_565 .
H15A C15 H15B 108.5 . .
C7 N6 C14 123.0(14) . 5_565
C7 N6 Mn1 113.2(8) . .
C14 N6 Mn1 110.9(7) 5_565 .
C7 N6 H6 102.1 . .
C14 N6 H6 102.1 5_565 .
Mn1 N6 H6 102.1 . .
C6 N7 C9 110.9(10) . .
C6 N7 Mn1 116.2(7) . .
C9 N7 Mn1 108.5(6) . .
C6 N7 H7 106.9 . .
C9 N7 H7 106.9 . .
Mn1 N7 H7 106.9 . .
C8 N8 C11 113.5(12) . .
C8 N8 Mn1 111.3(8) . .
C11 N8 Mn1 115.9(7) . .
C8 N8 H8 104.9 . .
C11 N8 H8 104.9 . .
Mn1 N8 H8 104.9 . .
C13 N9 C10 113.8(11) . .
C13 N9 Mn1 104.3(9) . .
C10 N9 Mn1 110.5(7) . .
C13 N9 H9 109.3 . .
C10 N9 H9 109.3 . .
Mn1 N9 H9 109.4 . .
C12 N10 C15 112.7(11) . .
C12 N10 Mn1 115.5(7) . .
C15 N10 Mn1 115.3(8) . .
C12 N10 H10 103.8 . .
C15 N10 H10 103.8 . .
Mn1 N10 H10 103.8 . .
N11 C16 C17 120.2(12) 8_575 .
N11 C16 H16A 107.3 8_575 .
C17 C16 H16A 107.3 . .
N11 C16 H16B 107.3 8_575 .
C17 C16 H16B 107.3 . .
H16A C16 H16B 106.9 . .
N12 C17 C16 100.3(9) . .
N12 C17 H17A 111.7 . .
C16 C17 H17A 111.7 . .
N12 C17 H17B 111.7 . .
C16 C17 H17B 111.7 . .
H17A C17 H17B 109.5 . .
N11 C18 C19 108.1(10) . .
N11 C18 H18A 110.1 . .
C19 C18 H18A 110.1 . .
N11 C18 H18B 110.1 . .
C19 C18 H18B 110.1 . .
H18A C18 H18B 108.4 . .
N13 C19 C18 107.9(10) . .
N13 C19 H19A 110.1 . .
C18 C19 H19A 110.1 . .
N13 C19 H19B 110.1 . .
C18 C19 H19B 110.1 . .
H19A C19 H19B 108.4 . .
C22 C20 N12 108.6(10) . .
C22 C20 H20A 110.0 . .
N12 C20 H20A 110.0 . .
C22 C20 H20B 110.0 . .
N12 C20 H20B 110.0 . .
H20A C20 H20B 108.4 . .
N13 C21 C23 111.2(11) . .
N13 C21 H21A 109.4 . .
C23 C21 H21A 109.4 . .
N13 C21 H21B 109.4 . .
C23 C21 H21B 109.4 . .
H21A C21 H21B 108.0 . .
N14 C22 C20 107.1(10) . .
N14 C22 H22A 110.3 . .
C20 C22 H22A 110.3 . .
N14 C22 H22B 110.3 . .
C20 C22 H22B 110.3 . .
H22A C22 H22B 108.6 . .
N15 C23 C21 109.9(11) . .
N15 C23 H23A 109.7 . .
C21 C23 H23A 109.7 . .
N15 C23 H23B 109.7 . .
C21 C23 H23B 109.7 . .
H23A C23 H23B 108.2 . .
N14 C24 C26 106.3(11) . .
N14 C24 H24A 110.5 . .
C26 C24 H24A 110.5 . .
N14 C24 H24B 110.5 . .
C26 C24 H24B 110.5 . .
H24A C24 H24B 108.7 . .
N15 C25 C24 116.6(11) . 8_575
N15 C25 H25A 108.1 . .
C24 C25 H25A 108.1 8_575 .
N15 C25 H25B 108.1 . .
C24 C25 H25B 108.1 8_575 .
H25A C25 H25B 107.3 . .
N15 C26 C24 114.6(10) 8_575 .
N15 C26 H26A 108.6 8_575 .
C24 C26 H26A 108.6 . .
N15 C26 H26B 108.6 8_575 .
C24 C26 H26B 108.6 . .
H26A C26 H26B 107.6 . .
C16 N11 C18 102.1(12) 8_575 .
C16 N11 Mn2 109.4(7) 8_575 .
C18 N11 Mn2 103.5(8) . .
C16 N11 H11 113.6 8_575 .
C18 N11 H11 113.6 . .
Mn2 N11 H11 113.6 . .
C17 N12 C20 105.4(14) . .
C17 N12 Mn2 118.5(9) . .
C20 N12 Mn2 110.1(7) . .
C17 N12 H12 107.5 . .
C20 N12 H12 107.5 . .
Mn2 N12 H12 107.5 . .
C21 N13 C19 125.6(15) . .
C21 N13 Mn2 105.2(9) . .
C19 N13 Mn2 113.0(8) . .
C21 N13 H13 103.5 . .
C19 N13 H13 103.5 . .
Mn2 N13 H13 103.5 . .
C22 N14 C24 111.1(11) . .
C22 N14 Mn2 106.5(9) . .
C24 N14 Mn2 113.8(7) . .
C22 N14 H14 108.4 . .
C24 N14 H14 108.4 . .
Mn2 N14 H14 108.4 . .
C23 N15 C25 125.5(12) . .
C23 N15 Mn2 107.2(8) . .
C25 N15 Mn2 110.3(8) . .
C23 N15 H15 103.9 . .
C25 N15 H15 103.9 . .
Mn2 N15 H15 103.9 . .
H1A O1 H1B 101.8 . .
H2A O2 H2B 108.1 . .

loop_
_geom_bond_atom_site_label_1
_geom_bond_atom_site_label_2
_geom_bond_distance
_geom_bond_site_symmetry_2
Mo1 C1 2.144(5) .
Mo1 C1 2.144(5) 8_575
Mo1 C3 2.149(8) .
Mo1 C2 2.152(6) .
Mo1 C4 2.157(7) .
Mo1 C5 2.178(5) 8_575
Mo1 C5 2.178(5) .
Mn1 N9 2.219(9) .
Mn1 N9 2.219(9) 5_565
Mn1 N6 2.255(10) .
Mn1 N6 2.255(10) 5_565
Mn1 N1 2.295(5) .
Mn1 N1 2.295(5) 5_565
Mn1 N7 2.346(9) .
Mn1 N7 2.346(9) 5_565
Mn1 N8 2.380(10) .
Mn1 N8 2.380(10) 5_565
Mn1 N10 2.446(11) .
Mn1 N10 2.446(11) 5_565
Mn2 N2 2.141(6) .
Mn2 N14 2.225(11) 8_575
Mn2 N14 2.225(11) .
Mn2 N15 2.229(11) 8_575
Mn2 N15 2.229(11) .
Mn2 N13 2.271(13) .
Mn2 N13 2.271(13) 8_575
Mn2 N12 2.276(11) .
Mn2 N12 2.276(11) 8_575
Mn2 N11 2.293(10) 8_575
Mn2 N11 2.293(10) .
C1 N1 1.145(7) .
C2 N2 1.144(9) .
C3 N3 1.134(11) .
C4 N4 1.143(10) .
C5 N5 1.139(7) .
C6 N7 1.454(11) .
C6 C15 1.516(11) 5_565
C6 H6A 0.9900 .
C6 H6B 0.9900 .
C7 N6 1.448(11) .
C7 C8 1.513(12) .
C7 H7A 0.9900 .
C7 H7B 0.9900 .
C8 N8 1.458(11) .
C8 H8A 0.9900 .
C8 H8B 0.9900 .
C9 N7 1.469(11) .
C9 C10 1.539(11) .
C9 H9A 0.9900 .
C9 H9B 0.9900 .
C10 N9 1.475(11) .
C10 H10A 0.9900 .
C10 H10B 0.9900 .
C11 N8 1.463(11) .
C11 C12 1.527(11) .
C11 H11A 0.9900 .
C11 H11B 0.9900 .
C12 N10 1.470(8) .
C12 H12A 0.9900 .
C12 H12B 0.9900 .
C13 N9 1.465(11) .
C13 C14 1.506(12) .
C13 H13A 0.9900 .
C13 H13B 0.9900 .
C14 N6 1.454(11) 5_565
C14 H14A 0.9900 .
C14 H14B 0.9900 .
C15 N10 1.472(9) .
C15 C6 1.516(11) 5_565
C15 H15A 0.9900 .
C15 H15B 0.9900 .
N6 C14 1.454(11) 5_565
N6 H6 0.9300 .
N7 H7 0.9300 .
N8 H8 0.9300 .
N9 H9 0.9300 .
N10 H10 0.9300 .
C16 N11 1.476(11) 8_575
C16 C17 1.595(11) .
C16 H16A 0.9900 .
C16 H16B 0.9900 .
C17 N12 1.488(11) .
C17 H17A 0.9900 .
C17 H17B 0.9900 .
C18 N11 1.488(11) .
C18 C19 1.508(11) .
C18 H18A 0.9900 .
C18 H18B 0.9900 .
C19 N13 1.486(11) .
C19 H19A 0.9900 .
C19 H19B 0.9900 .
C20 C22 1.496(11) .
C20 N12 1.497(11) .
C20 H20A 0.9900 .
C20 H20B 0.9900 .
C21 N13 1.442(11) .
C21 C23 1.498(11) .
C21 H21A 0.9900 .
C21 H21B 0.9900 .
C22 N14 1.462(11) .
C22 H22A 0.9900 .
C22 H22B 0.9900 .
C23 N15 1.460(11) .
C23 H23A 0.9900 .
C23 H23B 0.9900 .
C24 N14 1.463(10) .
C24 C26 1.501(8) .
C24 H24A 0.9900 .
C24 H24B 0.9900 .
C25 N15 1.467(12) .
C25 C24 1.496(9) 8_575
C25 H25A 0.9900 .
C25 H25B 0.9900 .
C26 N15 1.493(12) 8_575
C26 H26A 0.9900 .
C26 H26B 0.9900 .
N11 C16 1.476(11) 8_575
N11 H11 0.9300 .
N12 H12 0.9300 .
N13 H13 0.9300 .
N14 H14 0.9300 .
N15 H15 0.9300 .
O1 H1A 0.9657 .
O1 H1B 0.9683 .
O2 H2A 0.8499 .
O2 H2B 0.8501 .
